data_4114046
loop_
_publ_author_name
'Yury K. Kryschenko'
'S. Russell Seidel'
'David C. Muddiman'
'Angelito I. Nepomuceno'
'Peter J. Stang'

_publ_section_title
;
 Coordination-Driven Self-Assembly of Supramolecular Cages:
 Heteroatom-Containing and Complementary Trigonal Prisms
;
_journal_name_full 'Journal of the American Chemical Society'
_journal_page_first 9647
_journal_page_last 9652
_journal_paper_doi 10.1021/ja030209n
_journal_volume 125
_journal_year 2003
_chemical_formula_sum 'C58 H110 I3 O0.5 P6 Pt3'
_chemical_formula_weight 1967.25
_chemical_name_systematic
;
 ?
;
_space_group_IT_number 14
_symmetry_cell_setting monoclinic
_symmetry_space_group_name_Hall '-P 2yab'
_symmetry_space_group_name_H-M 'P 1 21/a 1'
_atom_sites_solution_hydrogens geom
_atom_sites_solution_primary direct
_atom_sites_solution_secondary difmap
_audit_creation_method SHELXL-97
_cell_angle_alpha 90.00
_cell_angle_beta 104.2911(10)
_cell_angle_gamma 90.00
_cell_formula_units_Z 4
_cell_length_a 17.2666(3)
_cell_length_b 22.8050(4)
_cell_length_c 19.3648(2)
_cell_measurement_temperature 200(1)
_cell_volume 7389.2(2)
_computing_cell_refinement DENZO-SMN
_computing_data_collection 'Nonius COLLECT'
_computing_data_reduction DENZO-SMN
_computing_molecular_graphics 'WinGX, Ortep3'
_computing_structure_refinement 'SHELXL-97 (Sheldrick, 1997)'
_computing_structure_solution SIR97
_diffrn_ambient_temperature 200(1)
_diffrn_measured_fraction_theta_full 0.925
_diffrn_measured_fraction_theta_max 0.925
_diffrn_measurement_device_type 'Nonius KappaCCD Diffractometer'
_diffrn_measurement_method 'Phi plus Omega scan'
_diffrn_radiation_monochromator graphite
_diffrn_radiation_source 'fine-focus sealed tube'
_diffrn_radiation_type MoK\a
_diffrn_radiation_wavelength 0.71073
_diffrn_reflns_av_R_equivalents 0.0316
_diffrn_reflns_av_sigmaI/netI 0.0594
_diffrn_reflns_limit_h_max 24
_diffrn_reflns_limit_h_min -24
_diffrn_reflns_limit_k_max 32
_diffrn_reflns_limit_k_min -20
_diffrn_reflns_limit_l_max 24
_diffrn_reflns_limit_l_min -25
_diffrn_reflns_number 28805
_diffrn_reflns_theta_full 30.51
_diffrn_reflns_theta_max 30.51
_diffrn_reflns_theta_min 1.51
_exptl_absorpt_coefficient_mu 7.081
_exptl_absorpt_correction_type SCALEPACK
_exptl_crystal_colour colorless
_exptl_crystal_density_diffrn 1.768
_exptl_crystal_description prism
_exptl_crystal_F_000 3780
_exptl_crystal_size_max 0.23
_exptl_crystal_size_mid 0.20
_exptl_crystal_size_min 0.18
_refine_diff_density_max 4.322
_refine_diff_density_min -2.800
_refine_diff_density_rms 0.179
_refine_ls_extinction_coef 0.00010(2)
_refine_ls_extinction_expression Fc^*^=kFc[1+0.001xFc^2^\l^3^/sin(2\q)]^-1/4^
_refine_ls_extinction_method SHELXL
_refine_ls_goodness_of_fit_ref 1.014
_refine_ls_hydrogen_treatment mixed
_refine_ls_matrix_type full
_refine_ls_number_parameters 628
_refine_ls_number_reflns 20869
_refine_ls_number_restraints 4
_refine_ls_restrained_S_all 1.014
_refine_ls_R_factor_all 0.0753
_refine_ls_R_factor_gt 0.0472
_refine_ls_shift/su_max 0.001
_refine_ls_shift/su_mean 0.000
_refine_ls_structure_factor_coef Fsqd
_refine_ls_weighting_details 'calc w=1/[\s^2^(Fo^2^)+(0.0313P)^2^+47.5684P] where P=(Fo^2^+2Fc^2^)/3'
_refine_ls_weighting_scheme calc
_refine_ls_wR_factor_gt 0.0987
_refine_ls_wR_factor_ref 0.1112
_reflns_number_gt 15448
_reflns_number_total 20869
_reflns_threshold_expression >2sigma(I)
_cod_data_source_file ja030209n_1.cif
_cod_data_source_block compound4_manuscript_number_JA030209N
_cod_original_sg_symbol_H-M 'P 21/a'
_cod_original_formula_sum 'C58 H110 I3 O0.50 P6 Pt3'
_cod_database_code 4114046

loop_
_symmetry_equiv_pos_as_xyz
'x, y, z'
'-x+1/2, y+1/2, -z'
'-x, -y, -z'
'x-1/2, -y-1/2, z'

loop_
_atom_site_label
_atom_site_type_symbol
_atom_site_fract_x
_atom_site_fract_y
_atom_site_fract_z
_atom_site_U_iso_or_equiv
_atom_site_adp_type
_atom_site_occupancy
_atom_site_symmetry_multiplicity
_atom_site_calc_flag
_atom_site_refinement_flags
_atom_site_disorder_assembly
_atom_site_disorder_group
Pt1 Pt 0.635248(15) -0.176468(12) 0.472334(13) 0.03267(7) Uani 1 1 d . . .
Pt2 Pt 0.510092(14) 0.154327(10) 0.094447(13) 0.02596(6) Uani 1 1 d . . .
Pt3 Pt 0.023223(14) -0.028317(11) 0.216984(14) 0.03042(7) Uani 1 1 d . . .
I1 I 0.74556(4) -0.21822(3) 0.58459(3) 0.06885(19) Uani 1 1 d . . .
I2 I 0.58489(3) 0.24344(2) 0.04647(3) 0.04032(11) Uani 1 1 d . . .
I3 I -0.11834(3) 0.00461(3) 0.23830(4) 0.06403(17) Uani 1 1 d . . .
P1 P 0.55535(15) -0.15113(11) 0.54613(11) 0.0534(6) Uani 1 1 d . . .
P2 P 0.72044(12) -0.19820(12) 0.40121(12) 0.0528(6) Uani 1 1 d . . .
P3 P 0.63007(11) 0.12988(8) 0.17102(9) 0.0374(4) Uani 1 1 d . . .
P4 P 0.38378(10) 0.18056(8) 0.03129(11) 0.0369(4) Uani 1 1 d . . .
P5 P -0.02329(10) -0.12260(8) 0.19974(10) 0.0353(4) Uani 1 1 d . . .
P6 P 0.06653(13) 0.06776(8) 0.22745(12) 0.0450(5) Uani 1 1 d . . .
C1 C 0.3791(4) -0.1366(2) 0.1367(3) 0.0280(12) Uani 1 1 d . . .
H1A H 0.3625 -0.1736 0.1544 0.042 Uiso 1 1 calc R . .
H1B H 0.4332 -0.1409 0.1300 0.042 Uiso 1 1 calc R . .
H1C H 0.3421 -0.1267 0.0911 0.042 Uiso 1 1 calc R . .
C2 C 0.3782(3) -0.0870(2) 0.1917(3) 0.0236(11) Uani 1 1 d . . .
C3 C 0.4365(3) -0.1056(3) 0.2623(3) 0.0262(12) Uani 1 1 d . . .
C4 C 0.4308(4) -0.1605(3) 0.2920(3) 0.0291(13) Uani 1 1 d . . .
H4 H 0.3873 -0.1853 0.2703 0.035 Uiso 1 1 calc R . .
C5 C 0.4866(4) -0.1805(3) 0.3525(3) 0.0294(13) Uani 1 1 d . . .
H5 H 0.4801 -0.2184 0.3706 0.035 Uiso 1 1 calc R . .
C6 C 0.5512(4) -0.1465(3) 0.3868(3) 0.0272(12) Uani 1 1 d . . .
C7 C 0.5560(4) -0.0910(3) 0.3589(4) 0.0366(15) Uani 1 1 d . . .
H7 H 0.5980 -0.0657 0.3822 0.044 Uiso 1 1 calc R . .
C8 C 0.5009(4) -0.0710(3) 0.2976(3) 0.0354(15) Uani 1 1 d . . .
H8 H 0.5076 -0.0330 0.2796 0.042 Uiso 1 1 calc R . .
C9 C 0.4040(3) -0.0284(2) 0.1655(3) 0.0246(11) Uani 1 1 d . . .
C10 C 0.4422(4) -0.0252(3) 0.1106(3) 0.0293(13) Uani 1 1 d . . .
H10 H 0.4500 -0.0601 0.0863 0.035 Uiso 1 1 calc R . .
C11 C 0.4696(4) 0.0279(3) 0.0902(3) 0.0318(13) Uani 1 1 d . . .
H11 H 0.4953 0.0283 0.0521 0.038 Uiso 1 1 calc R . .
C12 C 0.4603(3) 0.0805(3) 0.1241(3) 0.0269(12) Uani 1 1 d . . .
C13 C 0.4202(4) 0.0775(3) 0.1785(3) 0.0283(12) Uani 1 1 d . . .
H13 H 0.4116 0.1123 0.2025 0.034 Uiso 1 1 calc R . .
C14 C 0.3925(4) 0.0242(3) 0.1983(3) 0.0274(12) Uani 1 1 d . . .
H14 H 0.3650 0.0237 0.2351 0.033 Uiso 1 1 calc R . .
C15 C 0.2919(3) -0.0795(2) 0.1994(3) 0.0234(11) Uani 1 1 d . . .
C16 C 0.2311(4) -0.0685(3) 0.1387(3) 0.0277(12) Uani 1 1 d . . .
H16 H 0.2432 -0.0693 0.0934 0.033 Uiso 1 1 calc R . .
C17 C 0.1530(3) -0.0563(3) 0.1422(3) 0.0296(13) Uani 1 1 d . . .
H17 H 0.1128 -0.0499 0.0996 0.036 Uiso 1 1 calc R . .
C18 C 0.1330(3) -0.0534(3) 0.2084(3) 0.0268(12) Uani 1 1 d . . .
C19 C 0.1937(4) -0.0663(3) 0.2685(3) 0.0289(13) Uani 1 1 d . . .
H19 H 0.1817 -0.0668 0.3138 0.035 Uiso 1 1 calc R . .
C20 C 0.2713(3) -0.0786(3) 0.2644(3) 0.0255(12) Uani 1 1 d . . .
H20 H 0.3110 -0.0866 0.3069 0.031 Uiso 1 1 calc R . .
C21 C 0.4582(6) -0.1203(5) 0.5030(5) 0.066(3) Uani 1 1 d . . .
H21A H 0.4668 -0.0868 0.4733 0.079 Uiso 1 1 calc R . .
H21B H 0.4276 -0.1503 0.4704 0.079 Uiso 1 1 calc R . .
C22 C 0.4054(8) -0.0987(7) 0.5532(7) 0.117(5) Uani 1 1 d . . .
H22A H 0.3548 -0.0832 0.5243 0.175 Uiso 1 1 calc R . .
H22B H 0.4337 -0.0678 0.5846 0.175 Uiso 1 1 calc R . .
H22C H 0.3945 -0.1316 0.5819 0.175 Uiso 1 1 calc R . .
C23 C 0.5334(8) -0.2133(7) 0.5985(6) 0.102(5) Uani 1 1 d . . .
H23A H 0.5833 -0.2251 0.6332 0.122 Uiso 1 1 calc R . .
H23B H 0.4951 -0.2002 0.6259 0.122 Uiso 1 1 calc R . .
C24 C 0.4991(9) -0.2661(7) 0.5548(9) 0.117(5) Uani 1 1 d . . .
H24A H 0.4890 -0.2972 0.5864 0.176 Uiso 1 1 calc R . .
H24B H 0.5371 -0.2801 0.5284 0.176 Uiso 1 1 calc R . .
H24C H 0.4488 -0.2553 0.5211 0.176 Uiso 1 1 calc R . .
C25 C 0.6012(8) -0.0967(6) 0.6113(5) 0.089(4) Uani 1 1 d . . .
H25A H 0.5647 -0.0883 0.6423 0.107 Uiso 1 1 calc R . .
H25B H 0.6511 -0.1132 0.6418 0.107 Uiso 1 1 calc R . .
C26 C 0.6208(10) -0.0393(6) 0.5786(8) 0.122(6) Uani 1 1 d . . .
H26A H 0.6455 -0.0119 0.6167 0.183 Uiso 1 1 calc R . .
H26B H 0.5716 -0.0220 0.5494 0.183 Uiso 1 1 calc R . .
H26C H 0.6580 -0.0470 0.5488 0.183 Uiso 1 1 calc R . .
C27 C 0.7740(6) -0.2675(6) 0.4178(6) 0.093(4) Uani 1 1 d . . .
H27A H 0.8077 -0.2716 0.3835 0.112 Uiso 1 1 calc R . .
H27B H 0.8100 -0.2665 0.4663 0.112 Uiso 1 1 calc R . .
C28 C 0.7201(9) -0.3214(6) 0.4117(8) 0.121(6) Uani 1 1 d . . .
H28A H 0.7531 -0.3568 0.4214 0.181 Uiso 1 1 calc R . .
H28B H 0.6852 -0.3236 0.3635 0.181 Uiso 1 1 calc R . .
H28C H 0.6874 -0.3184 0.4464 0.181 Uiso 1 1 calc R . .
C29 C 0.8035(6) -0.1480(6) 0.4148(7) 0.087(4) Uani 1 1 d . . .
H29A H 0.8351 -0.1515 0.4648 0.104 Uiso 1 1 calc R . .
H29B H 0.8385 -0.1599 0.3838 0.104 Uiso 1 1 calc R . .
C30 C 0.7809(8) -0.0855(6) 0.4002(9) 0.115(5) Uani 1 1 d . . .
H30A H 0.8293 -0.0613 0.4088 0.172 Uiso 1 1 calc R . .
H30B H 0.7476 -0.0727 0.4317 0.172 Uiso 1 1 calc R . .
H30C H 0.7509 -0.0812 0.3504 0.172 Uiso 1 1 calc R . .
C31 C 0.6741(5) -0.2008(5) 0.3062(5) 0.069(3) Uani 1 1 d . . .
H31A H 0.6282 -0.2281 0.2985 0.082 Uiso 1 1 calc R . .
H31B H 0.6523 -0.1614 0.2912 0.082 Uiso 1 1 calc R . .
C32 C 0.7273(7) -0.2194(8) 0.2563(6) 0.117(6) Uani 1 1 d . . .
H32A H 0.6955 -0.2191 0.2068 0.176 Uiso 1 1 calc R . .
H32B H 0.7479 -0.2591 0.2690 0.176 Uiso 1 1 calc R . .
H32C H 0.7720 -0.1920 0.2616 0.176 Uiso 1 1 calc R . .
C33 C 0.6283(7) 0.0676(4) 0.2305(5) 0.076(3) Uani 1 1 d . . .
H33A H 0.5766 0.0689 0.2438 0.091 Uiso 1 1 calc R . .
H33B H 0.6282 0.0314 0.2023 0.091 Uiso 1 1 calc R . .
C34 C 0.6897(8) 0.0614(6) 0.2948(6) 0.096(4) Uani 1 1 d . . .
H34A H 0.6798 0.0261 0.3201 0.144 Uiso 1 1 calc R . .
H34B H 0.6897 0.0958 0.3251 0.144 Uiso 1 1 calc R . .
H34C H 0.7417 0.0582 0.2833 0.144 Uiso 1 1 calc R . .
C35 C 0.6630(6) 0.1908(4) 0.2328(5) 0.064(3) Uani 1 1 d . . .
H35A H 0.7091 0.1780 0.2712 0.076 Uiso 1 1 calc R . .
H35B H 0.6809 0.2236 0.2070 0.076 Uiso 1 1 calc R . .
C36 C 0.5929(7) 0.2131(5) 0.2672(6) 0.082(3) Uani 1 1 d . . .
H36A H 0.6125 0.2457 0.2999 0.123 Uiso 1 1 calc R . .
H36B H 0.5757 0.1809 0.2934 0.123 Uiso 1 1 calc R . .
H36C H 0.5475 0.2265 0.2293 0.123 Uiso 1 1 calc R . .
C37 C 0.7113(4) 0.1157(4) 0.1299(5) 0.057(2) Uani 1 1 d . . .
H37A H 0.7233 0.1521 0.1066 0.068 Uiso 1 1 calc R . .
H37B H 0.7595 0.1053 0.1675 0.068 Uiso 1 1 calc R . .
C38 C 0.6939(6) 0.0667(6) 0.0749(6) 0.081(3) Uani 1 1 d . . .
H38A H 0.7402 0.0612 0.0547 0.121 Uiso 1 1 calc R . .
H38B H 0.6470 0.0771 0.0368 0.121 Uiso 1 1 calc R . .
H38C H 0.6833 0.0302 0.0977 0.121 Uiso 1 1 calc R . .
C39 C 0.3744(4) 0.2474(3) -0.0220(4) 0.0450(18) Uani 1 1 d . . .
H39A H 0.4008 0.2796 0.0093 0.054 Uiso 1 1 calc R . .
H39B H 0.4043 0.2417 -0.0591 0.054 Uiso 1 1 calc R . .
C40 C 0.2900(5) 0.2670(4) -0.0587(6) 0.066(3) Uani 1 1 d . . .
H40A H 0.2924 0.3031 -0.0856 0.099 Uiso 1 1 calc R . .
H40B H 0.2599 0.2743 -0.0228 0.099 Uiso 1 1 calc R . .
H40C H 0.2633 0.2362 -0.0914 0.099 Uiso 1 1 calc R . .
C41 C 0.3312(5) 0.1241(4) -0.0315(5) 0.059(2) Uani 1 1 d . . .
H41A H 0.3251 0.0884 -0.0043 0.071 Uiso 1 1 calc R . .
H41B H 0.2770 0.1386 -0.0548 0.071 Uiso 1 1 calc R . .
C42 C 0.3737(7) 0.1083(5) -0.0880(6) 0.080(3) Uani 1 1 d . . .
H42A H 0.3430 0.0783 -0.1194 0.119 Uiso 1 1 calc R . .
H42B H 0.4269 0.0930 -0.0654 0.119 Uiso 1 1 calc R . .
H42C H 0.3788 0.1432 -0.1159 0.119 Uiso 1 1 calc R . .
C43 C 0.3167(5) 0.1927(4) 0.0890(6) 0.063(3) Uani 1 1 d . . .
H43A H 0.2643 0.2062 0.0598 0.075 Uiso 1 1 calc R . .
H43B H 0.3082 0.1552 0.1117 0.075 Uiso 1 1 calc R . .
C44 C 0.3488(7) 0.2377(5) 0.1464(6) 0.081(3) Uani 1 1 d . . .
H44A H 0.3108 0.2428 0.1760 0.121 Uiso 1 1 calc R . .
H44B H 0.3563 0.2752 0.1242 0.121 Uiso 1 1 calc R . .
H44C H 0.4002 0.2242 0.1761 0.121 Uiso 1 1 calc R . .
C45 C 0.0470(4) -0.1780(3) 0.1832(4) 0.0396(16) Uani 1 1 d . . .
H45A H 0.0656 -0.1659 0.1409 0.047 Uiso 1 1 calc R . .
H45B H 0.0942 -0.1785 0.2244 0.047 Uiso 1 1 calc R . .
C46 C 0.0144(5) -0.2402(3) 0.1710(4) 0.0490(19) Uani 1 1 d . . .
H46A H 0.0562 -0.2664 0.1627 0.073 Uiso 1 1 calc R . .
H46B H -0.0313 -0.2408 0.1293 0.073 Uiso 1 1 calc R . .
H46C H -0.0026 -0.2535 0.2131 0.073 Uiso 1 1 calc R . .
C47 C -0.0580(5) -0.1520(4) 0.2749(5) 0.052(2) Uani 1 1 d . . .
H47A H -0.1056 -0.1295 0.2794 0.062 Uiso 1 1 calc R . .
H47B H -0.0746 -0.1932 0.2646 0.062 Uiso 1 1 calc R . .
C48 C 0.0037(7) -0.1495(5) 0.3447(5) 0.075(3) Uani 1 1 d . . .
H48A H -0.0188 -0.1658 0.3824 0.113 Uiso 1 1 calc R . .
H48B H 0.0195 -0.1087 0.3560 0.113 Uiso 1 1 calc R . .
H48C H 0.0505 -0.1725 0.3412 0.113 Uiso 1 1 calc R . .
C49 C -0.1100(5) -0.1287(5) 0.1253(5) 0.060(2) Uani 1 1 d . . .
H49A H -0.1248 -0.1706 0.1174 0.072 Uiso 1 1 calc R . .
H49B H -0.1554 -0.1079 0.1369 0.072 Uiso 1 1 calc R . .
C50 C -0.0952(6) -0.1032(5) 0.0569(5) 0.074(3) Uani 1 1 d . . .
H50A H -0.1435 -0.1075 0.0182 0.110 Uiso 1 1 calc R . .
H50B H -0.0509 -0.1242 0.0446 0.110 Uiso 1 1 calc R . .
H50C H -0.0815 -0.0616 0.0641 0.110 Uiso 1 1 calc R . .
C51 C 0.0724(7) 0.0994(4) 0.3148(6) 0.074(3) Uani 1 1 d . . .
H51A H 0.0916 0.1403 0.3154 0.089 Uiso 1 1 calc R . .
H51B H 0.0182 0.1003 0.3234 0.089 Uiso 1 1 calc R . .
C52 C 0.1278(9) 0.0653(6) 0.3746(6) 0.100(4) Uani 1 1 d . . .
H52A H 0.1289 0.0841 0.4203 0.150 Uiso 1 1 calc R . .
H52B H 0.1818 0.0649 0.3670 0.150 Uiso 1 1 calc R . .
H52C H 0.1084 0.0250 0.3749 0.150 Uiso 1 1 calc R . .
C53 C 0.1666(6) 0.0801(4) 0.2131(6) 0.063(3) Uani 1 1 d . . .
H53A H 0.2052 0.0566 0.2488 0.076 Uiso 1 1 calc R . .
H53B H 0.1670 0.0645 0.1655 0.076 Uiso 1 1 calc R . .
C54 C 0.1968(6) 0.1425(4) 0.2173(6) 0.066(3) Uani 1 1 d . . .
H54A H 0.2505 0.1431 0.2087 0.100 Uiso 1 1 calc R . .
H54B H 0.1990 0.1585 0.2647 0.100 Uiso 1 1 calc R . .
H54C H 0.1606 0.1663 0.1811 0.100 Uiso 1 1 calc R . .
C55 C -0.0007(7) 0.1166(4) 0.1659(6) 0.077(3) Uani 1 1 d . . .
H55A H -0.0497 0.1225 0.1828 0.092 Uiso 1 1 calc R . .
H55B H 0.0255 0.1552 0.1661 0.092 Uiso 1 1 calc R . .
C56 C -0.0239(10) 0.0933(6) 0.0899(7) 0.121(6) Uani 1 1 d . . .
H56A H -0.0599 0.1213 0.0594 0.181 Uiso 1 1 calc R . .
H56B H -0.0511 0.0555 0.0891 0.181 Uiso 1 1 calc R . .
H56C H 0.0242 0.0882 0.0723 0.181 Uiso 1 1 calc R . .
O1 O 0.5000 0.5000 0.5000 0.244(11) Uiso 1 2 d SD . .
C57 C 0.4291(14) 0.4744(14) 0.4903(18) 0.111(13) Uiso 0.45(2) 1 d PD A 1
H57A H 0.3944 0.5074 0.4686 0.133 Uiso 0.45(2) 1 calc PR A 1
H57B H 0.4244 0.4735 0.5402 0.133 Uiso 0.45(2) 1 calc PR A 1
C57' C 0.4583(16) 0.4455(11) 0.4729(19) 0.115(13) Uiso 0.45(2) 1 d PD A 2
H57C H 0.4899 0.4150 0.5039 0.138 Uiso 0.45(2) 1 calc PR A 2
H57D H 0.4706 0.4404 0.4260 0.138 Uiso 0.45(2) 1 calc PR A 2
C58 C 0.3748(17) 0.4237(15) 0.460(2) 0.36(2) Uiso 1 1 d D . .
H58A H 0.3223 0.4298 0.4701 0.542 Uiso 1 1 calc R A 1
H58B H 0.3981 0.3871 0.4829 0.542 Uiso 1 1 calc R A 1
H58C H 0.3688 0.4213 0.4089 0.542 Uiso 1 1 calc R A 1

loop_
_atom_site_aniso_label
_atom_site_aniso_U_11
_atom_site_aniso_U_22
_atom_site_aniso_U_33
_atom_site_aniso_U_23
_atom_site_aniso_U_13
_atom_site_aniso_U_12
Pt1 0.03483(13) 0.03304(13) 0.02689(13) 0.00175(10) 0.00141(10) 0.00445(10)
Pt2 0.02705(11) 0.02005(10) 0.03382(13) 0.00274(9) 0.01332(9) -0.00065(8)
Pt3 0.02500(11) 0.02767(12) 0.04061(14) 0.00365(10) 0.01190(10) 0.00400(9)
I1 0.0714(4) 0.0761(4) 0.0444(3) 0.0113(3) -0.0136(3) 0.0177(3)
I2 0.0349(2) 0.0356(2) 0.0501(3) 0.0148(2) 0.00975(19) -0.00854(17)
I3 0.0408(3) 0.0644(4) 0.0956(5) 0.0123(3) 0.0332(3) 0.0232(3)
P1 0.0664(14) 0.0647(15) 0.0321(10) 0.0004(10) 0.0177(10) 0.0148(11)
P2 0.0311(10) 0.0769(16) 0.0495(12) -0.0140(11) 0.0080(9) 0.0026(10)
P3 0.0415(10) 0.0341(9) 0.0312(9) 0.0073(7) -0.0016(7) -0.0084(7)
P4 0.0252(8) 0.0296(9) 0.0589(12) 0.0107(8) 0.0160(8) 0.0044(6)
P5 0.0250(8) 0.0363(9) 0.0459(10) 0.0012(8) 0.0112(7) -0.0052(7)
P6 0.0538(12) 0.0257(9) 0.0610(13) 0.0012(9) 0.0247(10) 0.0034(8)
C1 0.030(3) 0.014(2) 0.040(3) -0.003(2) 0.010(3) -0.004(2)
C2 0.022(3) 0.018(2) 0.031(3) 0.004(2) 0.006(2) 0.002(2)
C3 0.024(3) 0.025(3) 0.031(3) 0.003(2) 0.008(2) 0.005(2)
C4 0.025(3) 0.025(3) 0.037(3) 0.001(3) 0.006(2) -0.002(2)
C5 0.033(3) 0.024(3) 0.031(3) 0.006(2) 0.008(3) 0.003(2)
C6 0.027(3) 0.034(3) 0.022(3) -0.003(2) 0.007(2) 0.006(2)
C7 0.032(3) 0.029(3) 0.046(4) 0.000(3) 0.003(3) -0.008(3)
C8 0.036(3) 0.030(3) 0.034(3) 0.005(3) -0.004(3) -0.008(3)
C9 0.024(3) 0.018(2) 0.032(3) 0.003(2) 0.007(2) 0.002(2)
C10 0.035(3) 0.021(3) 0.033(3) -0.003(2) 0.012(3) -0.001(2)
C11 0.035(3) 0.034(3) 0.030(3) -0.004(3) 0.016(3) -0.001(3)
C12 0.028(3) 0.022(3) 0.033(3) 0.004(2) 0.012(2) -0.004(2)
C13 0.032(3) 0.023(3) 0.031(3) -0.002(2) 0.010(2) -0.004(2)
C14 0.033(3) 0.025(3) 0.028(3) -0.002(2) 0.014(2) -0.004(2)
C15 0.026(3) 0.015(2) 0.029(3) 0.004(2) 0.007(2) 0.001(2)
C16 0.029(3) 0.026(3) 0.029(3) 0.002(2) 0.009(2) -0.002(2)
C17 0.023(3) 0.034(3) 0.028(3) -0.002(3) 0.000(2) 0.003(2)
C18 0.025(3) 0.021(3) 0.037(3) 0.003(2) 0.012(2) 0.001(2)
C19 0.032(3) 0.027(3) 0.030(3) 0.004(2) 0.013(3) 0.003(2)
C20 0.027(3) 0.027(3) 0.020(3) 0.002(2) 0.001(2) 0.001(2)
C21 0.061(6) 0.088(7) 0.062(6) -0.007(5) 0.038(5) 0.023(5)
C22 0.109(10) 0.166(14) 0.094(9) -0.016(9) 0.061(8) 0.051(10)
C23 0.117(10) 0.140(13) 0.071(7) 0.051(8) 0.064(7) 0.032(9)
C24 0.111(11) 0.109(12) 0.134(13) 0.043(10) 0.034(10) -0.025(9)
C25 0.106(9) 0.102(10) 0.052(6) -0.033(6) 0.003(6) 0.025(7)
C26 0.144(14) 0.083(10) 0.122(12) -0.060(9) 0.000(10) 0.000(9)
C27 0.053(6) 0.138(12) 0.081(7) -0.034(7) 0.002(5) 0.047(7)
C28 0.109(11) 0.076(9) 0.147(13) -0.050(9) -0.023(9) 0.024(8)
C29 0.039(5) 0.137(12) 0.088(8) -0.005(8) 0.022(5) -0.015(6)
C30 0.078(9) 0.094(11) 0.171(15) 0.030(10) 0.028(9) -0.017(8)
C31 0.052(5) 0.110(9) 0.051(5) -0.015(5) 0.026(4) 0.005(5)
C32 0.063(7) 0.232(18) 0.067(7) -0.031(9) 0.037(6) 0.019(9)
C33 0.088(7) 0.057(6) 0.061(6) 0.031(5) -0.024(5) -0.029(5)
C34 0.119(10) 0.107(10) 0.062(6) 0.041(7) 0.022(7) 0.040(8)
C35 0.081(7) 0.059(6) 0.044(5) -0.004(4) 0.001(4) -0.031(5)
C36 0.098(9) 0.086(8) 0.066(6) -0.030(6) 0.027(6) -0.016(7)
C37 0.028(4) 0.057(5) 0.079(6) 0.016(5) 0.001(4) 0.007(3)
C38 0.071(7) 0.107(9) 0.071(7) -0.008(6) 0.028(6) 0.019(6)
C39 0.041(4) 0.034(4) 0.063(5) 0.015(3) 0.017(4) 0.012(3)
C40 0.044(5) 0.067(6) 0.089(7) 0.037(5) 0.019(5) 0.019(4)
C41 0.035(4) 0.042(4) 0.088(7) 0.008(4) -0.008(4) -0.002(3)
C42 0.097(8) 0.062(7) 0.076(7) -0.016(5) 0.013(6) 0.008(6)
C43 0.041(4) 0.055(5) 0.102(7) 0.034(5) 0.037(5) 0.021(4)
C44 0.089(8) 0.075(7) 0.098(8) -0.003(6) 0.063(7) 0.022(6)
C45 0.043(4) 0.030(3) 0.050(4) -0.004(3) 0.019(3) -0.002(3)
C46 0.069(5) 0.036(4) 0.045(4) -0.003(3) 0.020(4) -0.016(4)
C47 0.055(5) 0.043(4) 0.070(6) 0.004(4) 0.041(4) -0.006(4)
C48 0.088(8) 0.084(8) 0.059(6) 0.015(6) 0.029(6) -0.006(6)
C49 0.036(4) 0.076(6) 0.065(6) -0.004(5) 0.008(4) -0.017(4)
C50 0.066(6) 0.085(8) 0.058(6) -0.009(5) -0.008(5) -0.004(5)
C51 0.096(8) 0.053(6) 0.085(7) -0.023(5) 0.043(6) -0.017(5)
C52 0.152(13) 0.087(9) 0.054(6) -0.006(6) 0.012(7) -0.015(9)
C53 0.069(6) 0.033(4) 0.099(7) -0.003(4) 0.040(5) -0.013(4)
C54 0.087(7) 0.041(5) 0.079(7) -0.004(5) 0.034(6) -0.015(5)
C55 0.096(8) 0.039(5) 0.099(8) 0.024(5) 0.029(7) 0.019(5)
C56 0.181(16) 0.088(10) 0.079(8) 0.049(8) 0.005(9) 0.023(10)

loop_
_atom_type_symbol
_atom_type_description
_atom_type_scat_dispersion_real
_atom_type_scat_dispersion_imag
_atom_type_scat_source
C C 0.0033 0.0016 'International Tables Vol C Tables 4.2.6.8 and 6.1.1.4'
H H 0.0000 0.0000 'International Tables Vol C Tables 4.2.6.8 and 6.1.1.4'
O O 0.0106 0.0060 'International Tables Vol C Tables 4.2.6.8 and 6.1.1.4'
P P 0.1023 0.0942 'International Tables Vol C Tables 4.2.6.8 and 6.1.1.4'
I I -0.4742 1.8119 'International Tables Vol C Tables 4.2.6.8 and 6.1.1.4'
Pt Pt -1.7033 8.3905 'International Tables Vol C Tables 4.2.6.8 and 6.1.1.4'

loop_
_geom_angle_atom_site_label_1
_geom_angle_atom_site_label_2
_geom_angle_atom_site_label_3
_geom_angle
_geom_angle_site_symmetry_1
_geom_angle_site_symmetry_3
C6 Pt1 P1 90.24(17) . .
C6 Pt1 P2 91.06(17) . .
P1 Pt1 P2 176.91(9) . .
C6 Pt1 I1 178.90(18) . .
P1 Pt1 I1 90.03(6) . .
P2 Pt1 I1 88.73(6) . .
C12 Pt2 P3 89.64(18) . .
C12 Pt2 P4 87.35(18) . .
P3 Pt2 P4 172.31(7) . .
C12 Pt2 I2 173.18(17) . .
P3 Pt2 I2 88.45(5) . .
P4 Pt2 I2 95.33(4) . .
C18 Pt3 P5 91.39(17) . .
C18 Pt3 P6 89.20(17) . .
P5 Pt3 P6 176.65(8) . .
C18 Pt3 I3 175.99(18) . .
P5 Pt3 I3 89.15(5) . .
P6 Pt3 I3 90.49(5) . .
C25 P1 C21 104.5(5) . .
C25 P1 C23 105.0(7) . .
C21 P1 C23 105.0(6) . .
C25 P1 Pt1 112.4(4) . .
C21 P1 Pt1 116.1(3) . .
C23 P1 Pt1 112.8(4) . .
C29 P2 C31 107.7(5) . .
C29 P2 C27 100.1(6) . .
C31 P2 C27 103.2(5) . .
C29 P2 Pt1 112.2(4) . .
C31 P2 Pt1 115.2(3) . .
C27 P2 Pt1 116.9(4) . .
C37 P3 C35 105.9(4) . .
C37 P3 C33 105.9(5) . .
C35 P3 C33 103.2(4) . .
C37 P3 Pt2 115.7(3) . .
C35 P3 Pt2 108.8(3) . .
C33 P3 Pt2 116.1(3) . .
C43 P4 C39 103.8(4) . .
C43 P4 C41 103.1(5) . .
C39 P4 C41 104.4(4) . .
C43 P4 Pt2 112.1(3) . .
C39 P4 Pt2 117.2(3) . .
C41 P4 Pt2 114.6(3) . .
C49 P5 C47 103.7(4) . .
C49 P5 C45 105.1(4) . .
C47 P5 C45 104.3(4) . .
C49 P5 Pt3 112.3(3) . .
C47 P5 Pt3 113.5(3) . .
C45 P5 Pt3 116.7(2) . .
C51 P6 C55 104.2(5) . .
C51 P6 C53 104.0(5) . .
C55 P6 C53 106.2(5) . .
C51 P6 Pt3 113.6(3) . .
C55 P6 Pt3 112.5(4) . .
C53 P6 Pt3 115.4(3) . .
C9 C2 C15 107.6(4) . .
C9 C2 C3 110.7(5) . .
C15 C2 C3 112.3(5) . .
C9 C2 C1 110.7(5) . .
C15 C2 C1 108.6(5) . .
C3 C2 C1 106.9(5) . .
C4 C3 C8 115.9(6) . .
C4 C3 C2 121.0(5) . .
C8 C3 C2 122.9(5) . .
C3 C4 C5 122.4(6) . .
C6 C5 C4 121.7(6) . .
C5 C6 C7 116.2(6) . .
C5 C6 Pt1 122.1(5) . .
C7 C6 Pt1 121.7(5) . .
C6 C7 C8 122.4(6) . .
C3 C8 C7 121.4(6) . .
C10 C9 C14 117.0(5) . .
C10 C9 C2 122.2(5) . .
C14 C9 C2 120.8(5) . .
C9 C10 C11 121.5(5) . .
C10 C11 C12 121.8(5) . .
C11 C12 C13 116.6(5) . .
C11 C12 Pt2 118.2(4) . .
C13 C12 Pt2 125.2(4) . .
C14 C13 C12 121.2(6) . .
C13 C14 C9 121.9(5) . .
C20 C15 C16 116.9(5) . .
C20 C15 C2 123.9(5) . .
C16 C15 C2 118.9(5) . .
C15 C16 C17 122.1(6) . .
C16 C17 C18 120.8(5) . .
C19 C18 C17 116.5(5) . .
C19 C18 Pt3 121.2(4) . .
C17 C18 Pt3 122.2(4) . .
C20 C19 C18 122.3(6) . .
C19 C20 C15 121.3(5) . .
C22 C21 P1 116.6(8) . .
C24 C23 P1 114.3(8) . .
C26 C25 P1 113.7(8) . .
C28 C27 P2 114.3(8) . .
C30 C29 P2 114.8(8) . .
C32 C31 P2 117.3(7) . .
C34 C33 P3 120.0(8) . .
C36 C35 P3 111.6(6) . .
C38 C37 P3 113.6(6) . .
C40 C39 P4 116.8(6) . .
C42 C41 P4 113.4(7) . .
C44 C43 P4 112.4(6) . .
C46 C45 P5 115.7(5) . .
C48 C47 P5 113.8(6) . .
C50 C49 P5 112.3(6) . .
C52 C51 P6 112.7(8) . .
C54 C53 P6 117.5(7) . .
C56 C55 P6 113.1(8) . .
C57 O1 C57 180(2) 3_666 .
C57 O1 C57' 39.0(18) 3_666 3_666
C57 O1 C57' 141.0(18) . 3_666
C57 O1 C57' 141.0(18) 3_666 .
C57 O1 C57' 39.0(18) . .
C57' O1 C57' 180.000(5) 3_666 .
O1 C57 C58 149(3) . .
O1 C57' C58 135(2) . .
C57' C58 C57 36.6(17) . .

loop_
_geom_bond_atom_site_label_1
_geom_bond_atom_site_label_2
_geom_bond_distance
_geom_bond_site_symmetry_2
Pt1 C6 2.032(6) .
Pt1 P1 2.292(2) .
Pt1 P2 2.304(2) .
Pt1 I1 2.6863(6) .
Pt2 C12 2.036(6) .
Pt2 P3 2.2989(18) .
Pt2 P4 2.3008(17) .
Pt2 I2 2.6932(5) .
Pt3 C18 2.025(6) .
Pt3 P5 2.2908(18) .
Pt3 P6 2.3078(19) .
Pt3 I3 2.6846(5) .
P1 C25 1.807(11) .
P1 C21 1.820(9) .
P1 C23 1.837(12) .
P2 C29 1.804(11) .
P2 C31 1.818(9) .
P2 C27 1.819(12) .
P3 C37 1.805(9) .
P3 C35 1.830(9) .
P3 C33 1.832(8) .
P4 C43 1.818(8) .
P4 C39 1.825(7) .
P4 C41 1.847(9) .
P5 C49 1.809(8) .
P5 C47 1.832(8) .
P5 C45 1.835(7) .
P6 C51 1.819(10) .
P6 C55 1.824(10) .
P6 C53 1.839(9) .
C1 C2 1.558(8) .
C2 C9 1.534(8) .
C2 C15 1.542(8) .
C2 C3 1.544(8) .
C3 C4 1.391(8) .
C3 C8 1.397(8) .
C4 C5 1.398(8) .
C5 C6 1.386(9) .
C6 C7 1.386(9) .
C7 C8 1.402(9) .
C9 C10 1.384(8) .
C9 C14 1.395(8) .
C10 C11 1.392(9) .
C11 C12 1.397(9) .
C12 C13 1.398(8) .
C13 C14 1.393(8) .
C15 C20 1.391(8) .
C15 C16 1.393(8) .
C16 C17 1.396(8) .
C17 C18 1.408(9) .
C18 C19 1.392(9) .
C19 C20 1.389(8) .
C21 C22 1.568(12) .
C23 C24 1.507(19) .
C25 C26 1.530(19) .
C27 C28 1.529(18) .
C29 C30 1.487(17) .
C31 C32 1.547(12) .
C33 C34 1.429(13) .
C35 C36 1.603(15) .
C37 C38 1.523(14) .
C39 C40 1.523(10) .
C41 C42 1.504(14) .
C43 C44 1.513(14) .
C45 C46 1.523(10) .
C47 C48 1.501(13) .
C49 C50 1.523(13) .
C51 C52 1.520(16) .
C53 C54 1.510(11) .
C55 C56 1.522(16) .
O1 C57 1.327(17) 3_666
O1 C57 1.327(17) .
O1 C57' 1.467(18) 3_666
O1 C57' 1.467(18) .
C57 C58 1.510(18) .
C57' C58 1.488(19) .
